data_4133688
loop_
_publ_author_name
'Arnold, Amela'
'Sherbow, Tobias J.'
'Sayler, Richard I.'
'Britt, R. David'
'Thompson, Emily J.'
'Mu\~noz, M Teresa'
'Fettinger, James C.'
'Berben, Louise A.'

_publ_section_title
;
 Organic Electron Delocalization Modulated by Ligand Charge States in
 [L<sub>2</sub>M]<sup> <i>n-</i> </sup> Complexes of Group 13 Ions.
;
_journal_issue 40
_journal_name_full 'Journal of the American Chemical Society'
_journal_page_first 15792
_journal_page_last 15803
_journal_paper_doi 10.1021/jacs.9b05602
_journal_volume 141
_journal_year 2019
_chemical_formula_moiety 'C66 H54 Al N6 O4, 3(C4 H8 O), F6 P'
_chemical_formula_sum 'C78 H78 Al F6 N6 O7 P'
_chemical_formula_weight 1383.41
_space_group_crystal_system tetragonal
_space_group_IT_number 76
_space_group_name_Hall 'P 4w'
_space_group_name_H-M_alt 'P 41'
_atom_sites_solution_hydrogens geom
_audit_creation_method SHELXL-2016/6
_cell_angle_alpha 90
_cell_angle_beta 90
_cell_angle_gamma 90
_cell_formula_units_Z 4
_cell_length_a 13.5965(2)
_cell_length_b 13.5965(2)
_cell_length_c 37.2086(7)
_cell_measurement_reflns_used 9947
_cell_measurement_temperature 90(2)
_cell_measurement_theta_max 68.57
_cell_measurement_theta_min 3.25
_cell_volume 6878.56(19)
_computing_cell_refinement 'Bruker SAINT'
_computing_data_collection 'Bruker APEX2'
_computing_data_reduction 'Bruker SAINT'
_computing_molecular_graphics 'Bruker SHELXTL'
_computing_publication_material 'Bruker SHELXTL'
_computing_structure_refinement 'SHELXL-2016/6 (Sheldrick, 2016)'
_computing_structure_solution 'SHELXS-97 (Sheldrick 2008)'
_diffrn_ambient_temperature 90(2)
_diffrn_measured_fraction_theta_full 0.982
_diffrn_measured_fraction_theta_max 0.982
_diffrn_measurement_device_type 'Bruker APEX-II CCD'
_diffrn_measurement_method '\f and \w scans'
_diffrn_radiation_type CuK\a
_diffrn_radiation_wavelength 1.54178
_diffrn_reflns_av_R_equivalents 0.0593
_diffrn_reflns_av_unetI/netI 0.0612
_diffrn_reflns_Laue_measured_fraction_full 0.982
_diffrn_reflns_Laue_measured_fraction_max 0.982
_diffrn_reflns_limit_h_max 16
_diffrn_reflns_limit_h_min -16
_diffrn_reflns_limit_k_max 16
_diffrn_reflns_limit_k_min -16
_diffrn_reflns_limit_l_max 39
_diffrn_reflns_limit_l_min -43
_diffrn_reflns_number 38514
_diffrn_reflns_point_group_measured_fraction_full 0.982
_diffrn_reflns_point_group_measured_fraction_max 0.982
_diffrn_reflns_theta_full 67.679
_diffrn_reflns_theta_max 68.705
_diffrn_reflns_theta_min 4.027
_exptl_absorpt_coefficient_mu 1.123
_exptl_absorpt_correction_T_max 0.9022
_exptl_absorpt_correction_T_min 0.7863
_exptl_absorpt_correction_type multi-scan
_exptl_absorpt_process_details 'SADABS 2016/2 (Sheldrick, 2016)'
_exptl_crystal_colour red
_exptl_crystal_density_diffrn 1.336
_exptl_crystal_description block
_exptl_crystal_F_000 2904
_exptl_crystal_size_max 0.168
_exptl_crystal_size_mid 0.115
_exptl_crystal_size_min 0.106
_refine_diff_density_max 0.768
_refine_diff_density_min -0.332
_refine_diff_density_rms 0.069
_refine_ls_abs_structure_details
; 
 Refined as an inversion twin. 
;
_refine_ls_abs_structure_Flack 0.25(5)
_refine_ls_extinction_coef 0.00065(12)
_refine_ls_extinction_expression Fc^*^=kFc[1+0.001xFc^2^\l^3^/sin(2\q)]^-1/4^
_refine_ls_extinction_method 'SHELXL-2016/6 (Sheldrick 2016)'
_refine_ls_goodness_of_fit_ref 1.016
_refine_ls_hydrogen_treatment constr
_refine_ls_matrix_type full
_refine_ls_number_parameters 935
_refine_ls_number_reflns 11687
_refine_ls_number_restraints 134
_refine_ls_restrained_S_all 1.024
_refine_ls_R_factor_all 0.0718
_refine_ls_R_factor_gt 0.0564
_refine_ls_shift/su_max 0.000
_refine_ls_shift/su_mean 0.000
_refine_ls_structure_factor_coef Fsqd
_refine_ls_weighting_details 'w=1/[\s^2^(Fo^2^)+(0.0920P)^2^+1.7435P] where P=(Fo^2^+2Fc^2^)/3'
_refine_ls_weighting_scheme calc
_refine_ls_wR_factor_gt 0.1406
_refine_ls_wR_factor_ref 0.1502
_reflns_Friedel_coverage 0.967
_reflns_Friedel_fraction_full 0.982
_reflns_Friedel_fraction_max 0.982
_reflns_number_gt 9750
_reflns_number_total 11687
_reflns_threshold_expression 'I > 2\s(I)'
_cod_data_source_file ja9b05602_si_001.cif
_cod_data_source_block ET54FMI
_cod_depositor_comments
;
The following automatic conversions were performed:

data item '_exptl_absorpt_correction_type' value 'Multi-scan' was
changed to 'multi-scan' in accordance with the
/home/saulius/struct/COD-crude-data/automatic-downloads/DataCite-retrospective/ACS/depositions/lib/dictionaries/cif_core.dic
dictionary named 'cif_core.dic' version 2.4.2 last updated on
2011-04-26.

Automatic conversion script
Id: cif_fix_values 6909 2019-04-08 15:41:33Z antanas 
;
_cod_original_cell_volume 6878.6(2)
_cod_database_code 4133688
_shelx_shelxl_version_number 2016/6
_shelx_space_group_comment
; 
The symmetry employed for this shelxl refinement is uniquely defined 
by the following loop, which should always be used as a source of 
symmetry information in preference to the above space-group names. 
They are only intended as comments. 
;
_shelx_estimated_absorpt_t_min 0.834
_shelx_estimated_absorpt_t_max 0.890

loop_
_space_group_symop_operation_xyz
'x, y, z'
'-x, -y, z+1/2'
'-y, x, z+1/4'
'y, -x, z+3/4'

loop_
_atom_site_label
_atom_site_type_symbol
_atom_site_fract_x
_atom_site_fract_y
_atom_site_fract_z
_atom_site_U_iso_or_equiv
_atom_site_adp_type
_atom_site_occupancy
_atom_site_site_symmetry_order
_atom_site_calc_flag
_atom_site_refinement_flags_posn
_atom_site_refinement_flags_adp
_atom_site_refinement_flags_occupancy
_atom_site_disorder_assembly
_atom_site_disorder_group
Al1 Al 0.30928(9) 0.58440(9) 0.45878(5) 0.0252(3) Uani 1 1 d . . . . .
C1 C 0.3684(3) 0.7443(3) 0.41368(13) 0.0263(9) Uani 1 1 d . . . . .
N1 N 0.3523(3) 0.7250(3) 0.44807(11) 0.0263(8) Uani 1 1 d . . . . .
C2 C 0.3454(3) 0.6638(3) 0.38971(13) 0.0265(9) Uani 1 1 d . . . . .
N2 N 0.3131(2) 0.5821(3) 0.40794(11) 0.0253(8) Uani 1 1 d . . . . .
C3 C 0.3502(3) 0.6624(3) 0.35281(14) 0.0307(10) Uani 1 1 d . . . . .
H3 H 0.375182 0.717750 0.340174 0.037 Uiso 1 1 calc R U . . .
N3 N 0.2673(3) 0.4426(3) 0.44851(11) 0.0259(8) Uani 1 1 d . . . . .
C4 C 0.3182(4) 0.5795(3) 0.33386(14) 0.0313(10) Uani 1 1 d . . . . .
H4 H 0.320811 0.578375 0.308353 0.038 Uiso 1 1 calc R U . . .
N4 N 0.1664(3) 0.6273(3) 0.46715(11) 0.0267(8) Uani 1 1 d . . . . .
C5 C 0.2823(3) 0.4980(3) 0.35288(13) 0.0295(10) Uani 1 1 d . . . . .
H5 H 0.258132 0.441970 0.340451 0.035 Uiso 1 1 calc R U . . .
N5 N 0.3040(3) 0.5859(3) 0.50956(11) 0.0250(8) Uani 1 1 d . . . . .
C6 C 0.2825(3) 0.5007(3) 0.38981(13) 0.0271(9) Uani 1 1 d . . . . .
N6 N 0.4497(3) 0.5437(3) 0.47102(11) 0.0266(8) Uani 1 1 d . . . . .
C7 C 0.2546(3) 0.4227(3) 0.41426(14) 0.0278(9) Uani 1 1 d . . . . .
C8 C 0.3537(3) 0.8010(3) 0.47446(13) 0.0276(9) Uani 1 1 d . . . . .
C9 C 0.2894(3) 0.8806(3) 0.47214(13) 0.0286(9) Uani 1 1 d . . . . .
O9 O 0.2298(2) 0.8849(2) 0.44271(9) 0.0319(7) Uani 1 1 d . . . . .
C10 C 0.2860(4) 0.9504(3) 0.49958(15) 0.0338(10) Uani 1 1 d . . . . .
H10 H 0.242487 1.004850 0.497777 0.041 Uiso 1 1 calc R U . . .
C11 C 0.3461(4) 0.9405(4) 0.52947(15) 0.0371(11) Uani 1 1 d . . . . .
H11 H 0.343794 0.988176 0.548120 0.044 Uiso 1 1 calc R U . . .
C12 C 0.4093(4) 0.8613(4) 0.53209(14) 0.0348(11) Uani 1 1 d . . . . .
H12 H 0.449837 0.854052 0.552709 0.042 Uiso 1 1 calc R U . . .
C13 C 0.4135(3) 0.7929(3) 0.50489(14) 0.0317(10) Uani 1 1 d . . . . .
H13 H 0.457888 0.739198 0.506825 0.038 Uiso 1 1 calc R U . . .
C14 C 0.1933(4) 0.9794(4) 0.43209(17) 0.0451(13) Uani 1 1 d . . . . .
H14A H 0.142547 1.000895 0.449058 0.068 Uiso 1 1 calc R U . . .
H14B H 0.165019 0.974952 0.407917 0.068 Uiso 1 1 calc R U . . .
H14C H 0.247416 1.027031 0.432024 0.068 Uiso 1 1 calc R U . . .
C15 C 0.4102(3) 0.8380(3) 0.40039(13) 0.0280(9) Uani 1 1 d . . . . .
C16 C 0.3648(4) 0.8910(3) 0.37271(14) 0.0342(11) Uani 1 1 d . . . . .
H16 H 0.305397 0.867419 0.362416 0.041 Uiso 1 1 calc R U . . .
C17 C 0.4065(5) 0.9781(4) 0.36019(16) 0.0449(13) Uani 1 1 d . . . . .
H17 H 0.375875 1.013687 0.341281 0.054 Uiso 1 1 calc R U . . .
C18 C 0.4926(5) 1.0124(4) 0.37545(17) 0.0517(16) Uani 1 1 d . . . . .
H18 H 0.520842 1.072135 0.367104 0.062 Uiso 1 1 calc R U . . .
C19 C 0.5382(4) 0.9602(4) 0.40291(17) 0.0469(14) Uani 1 1 d . . . . .
H19 H 0.597744 0.983984 0.413085 0.056 Uiso 1 1 calc R U . . .
C20 C 0.4970(4) 0.8735(4) 0.41546(15) 0.0361(11) Uani 1 1 d . . . . .
H20 H 0.528026 0.838249 0.434370 0.043 Uiso 1 1 calc R U . . .
C21 C 0.2068(3) 0.3299(3) 0.40158(13) 0.0294(10) Uani 1 1 d . . . . .
C22 C 0.1141(4) 0.3077(4) 0.41525(15) 0.0375(11) Uani 1 1 d . . . . .
H22 H 0.085334 0.348872 0.433000 0.045 Uiso 1 1 calc R U . . .
C23 C 0.0639(4) 0.2262(4) 0.40314(18) 0.0487(14) Uani 1 1 d . . . . .
H23 H -0.000123 0.211962 0.411974 0.058 Uiso 1 1 calc R U . . .
C24 C 0.1071(5) 0.1656(4) 0.37820(19) 0.0508(15) Uani 1 1 d . . . . .
H24 H 0.072941 0.108911 0.370084 0.061 Uiso 1 1 calc R U . . .
C25 C 0.2000(5) 0.1860(4) 0.36466(17) 0.0462(13) Uani 1 1 d . . . . .
H25 H 0.228877 0.143733 0.347265 0.055 Uiso 1 1 calc R U . . .
C26 C 0.2511(4) 0.2693(4) 0.37679(15) 0.0369(11) Uani 1 1 d . . . . .
H26 H 0.315189 0.283618 0.368034 0.044 Uiso 1 1 calc R U . . .
C27 C 0.2603(3) 0.3661(3) 0.47471(13) 0.0295(10) Uani 1 1 d . . . . .
C28 C 0.3270(3) 0.2863(3) 0.47310(14) 0.0306(10) Uani 1 1 d . . . . .
O28 O 0.3930(2) 0.2876(2) 0.44575(11) 0.0360(8) Uani 1 1 d . . . . .
C29 C 0.3228(4) 0.2135(4) 0.49880(15) 0.0377(11) Uani 1 1 d . . . . .
H29 H 0.367360 0.159730 0.497895 0.045 Uiso 1 1 calc R U . . .
C30 C 0.2526(4) 0.2191(4) 0.52622(16) 0.0419(12) Uani 1 1 d . . . . .
H30 H 0.249103 0.168375 0.543745 0.050 Uiso 1 1 calc R U . . .
C31 C 0.1883(4) 0.2979(4) 0.52803(15) 0.0388(12) Uani 1 1 d . . . . .
H31 H 0.140718 0.301421 0.546690 0.047 Uiso 1 1 calc R U . . .
C32 C 0.1939(4) 0.3716(4) 0.50233(14) 0.0330(10) Uani 1 1 d . . . . .
H32 H 0.151059 0.426588 0.503903 0.040 Uiso 1 1 calc R U . . .
C33 C 0.4541(4) 0.2027(4) 0.4409(2) 0.0530(16) Uani 1 1 d . . . . .
H33A H 0.495286 0.193472 0.462274 0.079 Uiso 1 1 calc R U . . .
H33B H 0.496079 0.212088 0.419807 0.079 Uiso 1 1 calc R U . . .
H33C H 0.412594 0.144567 0.437426 0.079 Uiso 1 1 calc R U . . .
C34 C 0.1421(3) 0.6414(3) 0.50113(13) 0.0259(9) Uani 1 1 d . . . . .
C35 C 0.2211(3) 0.6186(3) 0.52635(13) 0.0258(9) Uani 1 1 d . . . . .
C36 C 0.2185(3) 0.6257(4) 0.56352(13) 0.0295(10) Uani 1 1 d . . . . .
H36 H 0.161827 0.650960 0.575235 0.035 Uiso 1 1 calc R U . . .
C37 C 0.2995(3) 0.5956(4) 0.58352(14) 0.0327(10) Uani 1 1 d . . . . .
H37 H 0.297901 0.599364 0.609013 0.039 Uiso 1 1 calc R U . . .
C38 C 0.3831(3) 0.5600(3) 0.56606(13) 0.0306(10) Uani 1 1 d . . . . .
H38 H 0.437770 0.537057 0.579571 0.037 Uiso 1 1 calc R U . . .
C39 C 0.3855(3) 0.5583(3) 0.52891(13) 0.0257(9) Uani 1 1 d . . . . .
C40 C 0.4678(3) 0.5331(3) 0.50572(13) 0.0269(9) Uani 1 1 d . . . . .
C41 C 0.0929(3) 0.6289(3) 0.43952(13) 0.0270(9) Uani 1 1 d . . . . .
C42 C 0.0133(3) 0.5628(3) 0.44028(13) 0.0285(9) Uani 1 1 d . . . . .
O42 O 0.0076(2) 0.5030(2) 0.46945(9) 0.0313(7) Uani 1 1 d . . . . .
C43 C -0.0532(3) 0.5610(4) 0.41194(14) 0.0340(10) Uani 1 1 d . . . . .
H43 H -0.106787 0.516150 0.412272 0.041 Uiso 1 1 calc R U . . .
C44 C -0.0413(4) 0.6247(4) 0.38315(15) 0.0374(11) Uani 1 1 d . . . . .
H44 H -0.087281 0.623614 0.363942 0.045 Uiso 1 1 calc R U . . .
C45 C 0.0373(4) 0.6903(4) 0.38207(15) 0.0356(11) Uani 1 1 d . . . . .
H45 H 0.044931 0.733459 0.362200 0.043 Uiso 1 1 calc R U . . .
C46 C 0.1042(3) 0.6922(3) 0.41013(14) 0.0296(9) Uani 1 1 d . . . . .
H46 H 0.158101 0.736621 0.409419 0.035 Uiso 1 1 calc R U . . .
C47 C -0.0839(4) 0.4530(4) 0.47539(17) 0.0429(12) Uani 1 1 d . . . . .
H47A H -0.137609 0.501072 0.475883 0.064 Uiso 1 1 calc R U . . .
H47B H -0.081320 0.418088 0.498405 0.064 Uiso 1 1 calc R U . . .
H47C H -0.095255 0.405783 0.455935 0.064 Uiso 1 1 calc R U . . .
C48 C 0.0491(3) 0.6840(3) 0.51355(13) 0.0291(10) Uani 1 1 d . . . . .
C49 C -0.0048(3) 0.6426(4) 0.54171(14) 0.0336(10) Uani 1 1 d . . . . .
H49 H 0.016009 0.582212 0.552028 0.040 Uiso 1 1 calc R U . . .
C50 C -0.0884(4) 0.6889(4) 0.55478(16) 0.0391(12) Uani 1 1 d . . . . .
H50 H -0.123375 0.661126 0.574415 0.047 Uiso 1 1 calc R U . . .
C51 C -0.1207(4) 0.7746(4) 0.53947(16) 0.0427(13) Uani 1 1 d . . . . .
H51 H -0.177769 0.806105 0.548644 0.051 Uiso 1 1 calc R U . . .
C52 C -0.0710(4) 0.8154(4) 0.51081(17) 0.0427(13) Uani 1 1 d . . . . .
H52 H -0.095235 0.873634 0.499849 0.051 Uiso 1 1 calc R U . . .
C53 C 0.0148(4) 0.7715(4) 0.49782(14) 0.0339(11) Uani 1 1 d . . . . .
H53 H 0.049867 0.800705 0.478462 0.041 Uiso 1 1 calc R U . . .
C54 C 0.5616(3) 0.4949(3) 0.52056(13) 0.0276(9) Uani 1 1 d . . . . .
C55 C 0.5999(4) 0.4069(4) 0.50682(14) 0.0329(10) Uani 1 1 d . . . . .
H55 H 0.566235 0.372856 0.488228 0.040 Uiso 1 1 calc R U . . .
C56 C 0.6879(4) 0.3696(4) 0.52060(16) 0.0390(11) Uani 1 1 d . . . . .
H56 H 0.714320 0.310045 0.511336 0.047 Uiso 1 1 calc R U . . .
C57 C 0.7364(4) 0.4189(4) 0.54759(15) 0.0397(12) Uani 1 1 d . . . . .
H57 H 0.796022 0.393051 0.556935 0.048 Uiso 1 1 calc R U . . .
C58 C 0.6990(3) 0.5060(4) 0.56128(15) 0.0367(11) Uani 1 1 d . . . . .
H58 H 0.732393 0.539055 0.580189 0.044 Uiso 1 1 calc R U . . .
C59 C 0.6131(3) 0.5448(4) 0.54733(14) 0.0334(10) Uani 1 1 d . . . . .
H59 H 0.588925 0.605860 0.556068 0.040 Uiso 1 1 calc R U . . .
C60 C 0.5285(3) 0.5388(3) 0.44540(13) 0.0275(9) Uani 1 1 d . . . . .
C61 C 0.6075(3) 0.6050(3) 0.44760(13) 0.0295(10) Uani 1 1 d . . . . .
O61 O 0.6025(2) 0.6723(2) 0.47467(10) 0.0334(7) Uani 1 1 d . . . . .
C62 C 0.6831(3) 0.5993(4) 0.42259(14) 0.0334(10) Uani 1 1 d . . . . .
H62 H 0.737061 0.643501 0.424035 0.040 Uiso 1 1 calc R U . . .
C63 C 0.6801(3) 0.5296(4) 0.39564(14) 0.0350(11) Uani 1 1 d . . . . .
H63 H 0.732396 0.525998 0.378769 0.042 Uiso 1 1 calc R U . . .
C64 C 0.6018(4) 0.4650(4) 0.39287(14) 0.0333(10) Uani 1 1 d . . . . .
H64 H 0.600174 0.417340 0.374228 0.040 Uiso 1 1 calc R U . . .
C65 C 0.5257(3) 0.4708(3) 0.41772(13) 0.0300(10) Uani 1 1 d . . . . .
H65 H 0.471096 0.427557 0.415678 0.036 Uiso 1 1 calc R U . . .
C66 C 0.6889(4) 0.7285(5) 0.48198(19) 0.0518(15) Uani 1 1 d . . . . .
H66A H 0.743694 0.683906 0.487302 0.078 Uiso 1 1 calc R U . . .
H66B H 0.677132 0.771361 0.502696 0.078 Uiso 1 1 calc R U . . .
H66C H 0.705323 0.768645 0.460950 0.078 Uiso 1 1 calc R U . . .
P71 P 0.75282(10) 0.21703(12) 0.41009(5) 0.0493(4) Uani 1 1 d . . . . .
F71 F 0.6650(3) 0.2262(4) 0.38235(14) 0.0865(15) Uani 1 1 d . . . . .
F72 F 0.6863(3) 0.2722(4) 0.43895(13) 0.0820(14) Uani 1 1 d . . . . .
F73 F 0.7978(4) 0.3187(3) 0.39919(16) 0.0863(15) Uani 1 1 d . . . . .
F74 F 0.8378(3) 0.2043(4) 0.43937(13) 0.0781(12) Uani 1 1 d . . . . .
F75 F 0.8203(3) 0.1649(3) 0.38089(12) 0.0689(11) Uani 1 1 d . . . . .
F76 F 0.7095(4) 0.1151(4) 0.42304(19) 0.1061(19) Uani 1 1 d . . . . .
O81 O 0.0710(4) 0.9687(4) 0.62451(16) 0.0808(16) Uani 1 1 d D . . . .
C81 C 0.0578(6) 0.9386(5) 0.6598(2) 0.075(2) Uani 1 1 d D . . . .
H81A H -0.012920 0.927161 0.664532 0.090 Uiso 1 1 calc R U . . .
H81B H 0.081458 0.990178 0.676439 0.090 Uiso 1 1 calc R U . . .
C82 C 0.1136(6) 0.8469(4) 0.66552(19) 0.0669(19) Uani 1 1 d D . . . .
H82A H 0.181013 0.860684 0.674208 0.080 Uiso 1 1 calc R U . . .
H82B H 0.079885 0.803206 0.682872 0.080 Uiso 1 1 calc R U . . .
C83 C 0.1149(8) 0.8037(6) 0.6293(2) 0.087(3) Uani 1 1 d D . . . .
H83A H 0.182040 0.781192 0.623157 0.104 Uiso 1 1 calc R U . . .
H83B H 0.069745 0.746724 0.628102 0.104 Uiso 1 1 calc R U . . .
C84 C 0.0830(9) 0.8809(8) 0.6044(3) 0.123(5) Uani 1 1 d D . . . .
H84A H 0.132882 0.890576 0.585329 0.147 Uiso 1 1 calc R U . . .
H84B H 0.020040 0.862207 0.592887 0.147 Uiso 1 1 calc R U . . .
O85 O 0.6978(7) -0.0560(5) 0.52951(18) 0.132(3) Uani 1 1 d D . . . .
C85 C 0.6459(9) 0.0106(8) 0.5084(3) 0.106(3) Uani 1 1 d D . . . .
H85A H 0.590271 -0.022483 0.496166 0.127 Uiso 1 1 calc R U . . .
H85B H 0.689411 0.039808 0.489883 0.127 Uiso 1 1 calc R U . . .
C86 C 0.6093(10) 0.0877(6) 0.5333(2) 0.108(4) Uani 1 1 d D . . . .
H86A H 0.652573 0.146239 0.532824 0.130 Uiso 1 1 calc R U . . .
H86B H 0.541621 0.107900 0.526931 0.130 Uiso 1 1 calc R U . . .
C87 C 0.6115(5) 0.0401(5) 0.56921(18) 0.0619(18) Uani 1 1 d D . . . .
H87A H 0.639719 0.085264 0.587360 0.074 Uiso 1 1 calc R U . . .
H87B H 0.544275 0.021490 0.576840 0.074 Uiso 1 1 calc R U . . .
C88 C 0.6741(6) -0.0485(6) 0.5651(2) 0.082(3) Uani 1 1 d D . . . .
H88A H 0.734449 -0.042053 0.579824 0.098 Uiso 1 1 calc R U . . .
H88B H 0.637978 -0.107863 0.573100 0.098 Uiso 1 1 calc R U . . .
O89 O 0.9723(5) 0.2121(4) 0.54802(18) 0.0923(19) Uani 1 1 d D . . . .
C89 C 0.927(3) 0.191(2) 0.5149(7) 0.086(8) Uani 0.486(15) 1 d D U P A 1
H89A H 0.946553 0.239641 0.496495 0.103 Uiso 0.486(15) 1 calc R U P A 1
H89B H 0.854566 0.191987 0.517378 0.103 Uiso 0.486(15) 1 calc R U P A 1
C90 C 0.961(4) 0.0914(15) 0.5046(6) 0.115(6) Uani 0.486(15) 1 d D U P A 1
H90A H 1.021637 0.094547 0.489894 0.139 Uiso 0.486(15) 1 calc R U P A 1
H90B H 0.909659 0.055276 0.491150 0.139 Uiso 0.486(15) 1 calc R U P A 1
C91 C 0.9802(14) 0.0453(8) 0.5401(5) 0.070(3) Uani 0.486(15) 1 d D U P A 1
H91A H 1.031088 -0.006507 0.538029 0.085 Uiso 0.486(15) 1 calc R U P A 1
H91B H 0.919401 0.015745 0.549952 0.085 Uiso 0.486(15) 1 calc R U P A 1
C92 C 1.015(3) 0.1274(11) 0.5632(8) 0.094(6) Uani 0.486(15) 1 d D U P A 1
H92A H 0.992966 0.118294 0.588337 0.113 Uiso 0.486(15) 1 calc R U P A 1
H92B H 1.087739 0.131888 0.562832 0.113 Uiso 0.486(15) 1 calc R U P A 1
C89B C 0.947(3) 0.2060(18) 0.5113(5) 0.078(7) Uani 0.514(15) 1 d D U P A 2
H89C H 0.994446 0.246062 0.497253 0.094 Uiso 0.514(15) 1 calc R U P A 2
H89D H 0.881028 0.234558 0.507811 0.094 Uiso 0.514(15) 1 calc R U P A 2
C90B C 0.948(3) 0.1042(18) 0.4972(10) 0.115(5) Uani 0.514(15) 1 d D U P A 2
H90C H 0.960757 0.101810 0.471017 0.138 Uiso 0.514(15) 1 calc R U P A 2
H90D H 0.886211 0.068488 0.502762 0.138 Uiso 0.514(15) 1 calc R U P A 2
C91B C 1.0324(13) 0.0679(10) 0.5186(4) 0.066(3) Uani 0.514(15) 1 d D U P A 2
H91C H 1.095772 0.085136 0.507132 0.079 Uiso 0.514(15) 1 calc R U P A 2
H91D H 1.029157 -0.004278 0.522012 0.079 Uiso 0.514(15) 1 calc R U P A 2
C92B C 1.019(3) 0.1209(17) 0.5534(5) 0.098(6) Uani 0.514(15) 1 d D U P A 2
H92C H 0.979499 0.080115 0.569921 0.118 Uiso 0.514(15) 1 calc R U P A 2
H92D H 1.084387 0.131864 0.564642 0.118 Uiso 0.514(15) 1 calc R U P A 2

loop_
_atom_site_aniso_label
_atom_site_aniso_U_11
_atom_site_aniso_U_22
_atom_site_aniso_U_33
_atom_site_aniso_U_23
_atom_site_aniso_U_13
_atom_site_aniso_U_12
Al1 0.0258(7) 0.0271(7) 0.0227(6) -0.0020(5) -0.0011(5) -0.0010(6)
C1 0.0242(19) 0.029(2) 0.025(2) -0.0010(18) 0.0025(17) 0.0033(16)
N1 0.0273(18) 0.0247(18) 0.027(2) -0.0005(15) -0.0008(15) -0.0017(14)
C2 0.024(2) 0.028(2) 0.027(2) -0.0001(18) 0.0015(17) 0.0002(16)
N2 0.0244(17) 0.0263(18) 0.025(2) -0.0008(14) -0.0009(14) -0.0013(14)
C3 0.031(2) 0.029(2) 0.032(3) 0.0004(19) 0.0032(19) -0.0011(17)
N3 0.0260(17) 0.0253(18) 0.026(2) -0.0005(15) -0.0027(15) 0.0001(14)
C4 0.039(2) 0.032(2) 0.023(3) -0.0027(18) -0.0002(18) -0.0027(19)
N4 0.0295(18) 0.0252(17) 0.025(2) -0.0004(15) -0.0005(15) 0.0016(14)
C5 0.033(2) 0.030(2) 0.026(3) -0.0051(18) -0.0029(18) -0.0050(18)
N5 0.0255(18) 0.0273(18) 0.022(2) -0.0017(14) -0.0003(14) 0.0028(14)
C6 0.023(2) 0.029(2) 0.029(3) -0.0039(18) -0.0025(17) -0.0009(16)
N6 0.0281(18) 0.0263(18) 0.025(2) -0.0031(15) -0.0002(15) -0.0026(14)
C7 0.024(2) 0.029(2) 0.030(3) -0.0015(18) -0.0013(18) 0.0013(17)
C8 0.029(2) 0.028(2) 0.026(2) -0.0057(18) 0.0023(18) -0.0032(17)
C9 0.029(2) 0.030(2) 0.027(3) 0.0012(18) 0.0004(18) -0.0032(17)
O9 0.0326(16) 0.0318(16) 0.0313(19) -0.0013(14) -0.0027(14) 0.0020(13)
C10 0.039(2) 0.027(2) 0.035(3) -0.0023(19) 0.000(2) 0.0029(19)
C11 0.048(3) 0.031(2) 0.032(3) -0.007(2) 0.000(2) 0.000(2)
C12 0.042(3) 0.033(2) 0.030(3) -0.007(2) -0.005(2) -0.002(2)
C13 0.034(2) 0.028(2) 0.033(3) 0.0020(19) -0.0025(19) -0.0007(18)
C14 0.047(3) 0.041(3) 0.048(3) -0.003(2) -0.013(2) 0.015(2)
C15 0.030(2) 0.027(2) 0.026(2) -0.0047(18) 0.0072(18) -0.0015(17)
C16 0.041(3) 0.029(2) 0.033(3) -0.0043(19) 0.005(2) -0.0009(19)
C17 0.064(3) 0.035(3) 0.036(3) 0.001(2) 0.018(3) 0.000(2)
C18 0.072(4) 0.038(3) 0.045(4) -0.009(2) 0.024(3) -0.022(3)
C19 0.049(3) 0.045(3) 0.046(4) -0.017(3) 0.016(3) -0.021(2)
C20 0.035(2) 0.039(3) 0.035(3) -0.009(2) 0.004(2) -0.007(2)
C21 0.031(2) 0.029(2) 0.028(3) 0.0004(18) -0.0058(18) -0.0036(18)
C22 0.034(2) 0.044(3) 0.034(3) 0.002(2) -0.006(2) -0.009(2)
C23 0.047(3) 0.048(3) 0.051(4) 0.006(3) -0.006(3) -0.018(2)
C24 0.057(3) 0.036(3) 0.060(4) 0.010(3) -0.019(3) -0.022(3)
C25 0.066(4) 0.035(3) 0.038(3) -0.007(2) -0.007(3) -0.010(2)
C26 0.039(3) 0.033(2) 0.038(3) -0.006(2) -0.001(2) -0.0059(19)
C27 0.035(2) 0.027(2) 0.027(3) 0.0005(18) -0.0056(19) -0.0016(18)
C28 0.028(2) 0.029(2) 0.035(3) -0.0022(19) -0.0056(19) -0.0017(17)
O28 0.0317(16) 0.0312(16) 0.045(2) -0.0044(15) 0.0009(15) 0.0045(13)
C29 0.039(3) 0.034(2) 0.041(3) 0.004(2) -0.009(2) 0.003(2)
C30 0.050(3) 0.035(3) 0.040(3) 0.010(2) -0.008(2) 0.000(2)
C31 0.057(3) 0.032(2) 0.028(3) 0.002(2) 0.000(2) -0.001(2)
C32 0.038(2) 0.032(2) 0.029(3) -0.0004(19) -0.001(2) 0.0024(19)
C33 0.043(3) 0.040(3) 0.076(5) -0.006(3) 0.007(3) 0.012(2)
C34 0.027(2) 0.025(2) 0.026(3) 0.0010(17) -0.0002(18) 0.0008(17)
C35 0.026(2) 0.027(2) 0.025(2) -0.0011(17) 0.0016(17) 0.0025(16)
C36 0.027(2) 0.038(2) 0.023(2) -0.0050(18) 0.0017(18) 0.0033(18)
C37 0.035(2) 0.039(2) 0.024(3) -0.0004(19) -0.0012(18) 0.0003(19)
C38 0.032(2) 0.034(2) 0.026(3) 0.0013(18) -0.0007(18) 0.0007(18)
C39 0.029(2) 0.024(2) 0.024(2) 0.0013(16) -0.0036(17) -0.0005(16)
C40 0.028(2) 0.027(2) 0.026(3) -0.0014(17) -0.0025(18) -0.0015(17)
C41 0.025(2) 0.029(2) 0.027(2) -0.0023(18) -0.0013(17) 0.0013(17)
C42 0.027(2) 0.030(2) 0.028(3) 0.0002(18) 0.0035(18) 0.0017(17)
O42 0.0311(16) 0.0318(16) 0.0311(18) 0.0031(13) 0.0007(13) -0.0047(13)
C43 0.030(2) 0.040(2) 0.032(3) -0.006(2) -0.0037(19) -0.0041(19)
C44 0.032(2) 0.052(3) 0.029(3) 0.000(2) -0.009(2) 0.000(2)
C45 0.035(2) 0.042(3) 0.030(3) 0.006(2) -0.003(2) -0.002(2)
C46 0.027(2) 0.033(2) 0.028(3) 0.0014(19) -0.0003(18) -0.0025(17)
C47 0.036(3) 0.048(3) 0.044(3) 0.009(2) 0.005(2) -0.008(2)
C48 0.028(2) 0.031(2) 0.028(3) -0.0062(18) -0.0044(18) 0.0009(18)
C49 0.030(2) 0.039(2) 0.032(3) -0.005(2) 0.000(2) -0.0014(19)
C50 0.027(2) 0.052(3) 0.038(3) -0.011(2) 0.005(2) -0.003(2)
C51 0.027(2) 0.057(3) 0.044(3) -0.022(3) -0.004(2) 0.010(2)
C52 0.043(3) 0.045(3) 0.041(3) -0.010(2) -0.011(2) 0.018(2)
C53 0.035(2) 0.035(2) 0.032(3) -0.004(2) -0.003(2) 0.0040(19)
C54 0.026(2) 0.031(2) 0.026(2) 0.0023(18) 0.0021(18) 0.0051(17)
C55 0.035(2) 0.034(2) 0.030(3) 0.0021(19) 0.003(2) 0.0032(19)
C56 0.036(3) 0.043(3) 0.038(3) 0.010(2) 0.007(2) 0.010(2)
C57 0.028(2) 0.058(3) 0.033(3) 0.012(2) 0.001(2) 0.008(2)
C58 0.029(2) 0.051(3) 0.030(3) 0.004(2) -0.0043(19) -0.002(2)
C59 0.031(2) 0.040(3) 0.029(3) 0.001(2) -0.0024(19) -0.0012(19)
C60 0.026(2) 0.030(2) 0.027(2) -0.0003(18) 0.0012(18) 0.0030(17)
C61 0.030(2) 0.033(2) 0.026(3) 0.0005(18) -0.0050(18) -0.0001(18)
O61 0.0316(16) 0.0328(16) 0.036(2) -0.0068(14) -0.0010(14) -0.0035(13)
C62 0.028(2) 0.039(2) 0.033(3) 0.005(2) -0.0046(19) -0.0012(19)
C63 0.030(2) 0.047(3) 0.028(3) 0.006(2) 0.0007(19) 0.003(2)
C64 0.035(2) 0.041(3) 0.025(3) -0.0041(19) -0.0007(19) 0.0034(19)
C65 0.030(2) 0.036(2) 0.024(2) -0.0028(18) 0.0013(18) 0.0001(18)
C66 0.043(3) 0.052(3) 0.061(4) -0.023(3) 0.005(3) -0.018(2)
P71 0.0387(7) 0.0527(8) 0.0565(10) -0.0154(7) -0.0023(7) -0.0055(6)
F71 0.069(3) 0.116(4) 0.074(3) -0.047(3) -0.026(2) 0.028(2)
F72 0.054(2) 0.115(4) 0.077(3) -0.045(3) 0.004(2) 0.001(2)
F73 0.093(3) 0.054(2) 0.111(4) -0.006(2) 0.019(3) -0.004(2)
F74 0.068(2) 0.094(3) 0.073(3) -0.007(2) -0.015(2) -0.003(2)
F75 0.060(2) 0.073(2) 0.073(3) -0.022(2) 0.0015(19) 0.0123(18)
F76 0.098(4) 0.078(3) 0.142(5) 0.007(3) 0.014(3) -0.043(3)
O81 0.055(3) 0.098(4) 0.089(5) 0.021(3) -0.016(3) -0.002(3)
C81 0.079(5) 0.058(4) 0.088(6) 0.004(4) -0.026(5) 0.005(3)
C82 0.078(5) 0.054(4) 0.069(5) -0.001(3) 0.002(4) 0.011(3)
C83 0.112(7) 0.088(6) 0.060(6) -0.020(5) 0.014(5) 0.005(5)
C84 0.126(9) 0.156(11) 0.086(8) -0.002(8) -0.028(7) -0.068(9)
O85 0.196(8) 0.117(5) 0.082(5) -0.040(4) -0.049(5) 0.102(6)
C85 0.115(8) 0.139(10) 0.064(6) -0.004(6) 0.000(6) -0.003(7)
C86 0.159(10) 0.065(5) 0.101(8) 0.019(5) 0.036(7) 0.033(6)
C87 0.065(4) 0.059(4) 0.062(5) -0.013(3) -0.014(3) 0.013(3)
C88 0.074(5) 0.065(5) 0.107(8) -0.022(5) -0.018(5) 0.014(4)
O89 0.100(4) 0.083(4) 0.094(5) 0.002(3) 0.040(4) 0.021(3)
C89 0.105(16) 0.064(9) 0.088(9) 0.008(8) -0.007(9) 0.012(10)
C90 0.163(16) 0.076(9) 0.107(14) 0.017(10) -0.013(13) 0.032(10)
C91 0.095(9) 0.046(6) 0.071(9) 0.000(6) 0.008(6) 0.008(6)
C92 0.107(8) 0.085(8) 0.090(14) 0.042(8) 0.064(13) 0.023(7)
C89B 0.097(15) 0.055(8) 0.084(9) 0.012(7) 0.001(9) 0.008(9)
C90B 0.161(16) 0.075(9) 0.109(14) 0.018(9) -0.010(13) 0.033(10)
C91B 0.077(8) 0.043(6) 0.077(9) -0.002(6) 0.012(6) 0.006(5)
C92B 0.109(8) 0.090(8) 0.095(15) 0.041(8) 0.060(13) 0.022(7)

loop_
_atom_type_symbol
_atom_type_description
_atom_type_scat_dispersion_real
_atom_type_scat_dispersion_imag
_atom_type_scat_source
C C 0.0181 0.0091 'International Tables Vol C Tables 4.2.6.8 and 6.1.1.4'
H H 0.0000 0.0000 'International Tables Vol C Tables 4.2.6.8 and 6.1.1.4'
N N 0.0311 0.0180 'International Tables Vol C Tables 4.2.6.8 and 6.1.1.4'
O O 0.0492 0.0322 'International Tables Vol C Tables 4.2.6.8 and 6.1.1.4'
F F 0.0727 0.0534 'International Tables Vol C Tables 4.2.6.8 and 6.1.1.4'
Al Al 0.2130 0.2455 'International Tables Vol C Tables 4.2.6.8 and 6.1.1.4'
P P 0.2955 0.4335 'International Tables Vol C Tables 4.2.6.8 and 6.1.1.4'

loop_
_geom_angle_atom_site_label_1
_geom_angle_atom_site_label_2
_geom_angle_atom_site_label_3
_geom_angle
N5 Al1 N2 179.29(17)
N5 Al1 N1 101.31(17)
N2 Al1 N1 79.17(16)
N5 Al1 N6 79.37(16)
N2 Al1 N6 101.15(17)
N1 Al1 N6 91.70(16)
N5 Al1 N3 100.71(17)
N2 Al1 N3 78.80(16)
N1 Al1 N3 157.97(19)
N6 Al1 N3 92.68(16)
N5 Al1 N4 78.99(16)
N2 Al1 N4 100.50(16)
N1 Al1 N4 92.01(16)
N6 Al1 N4 158.35(19)
N3 Al1 N4 91.84(16)
N1 C1 C2 114.2(4)
N1 C1 C15 123.8(4)
C2 C1 C15 121.9(4)
C1 N1 C8 121.3(4)
C1 N1 Al1 115.0(3)
C8 N1 Al1 123.3(3)
N2 C2 C3 119.8(4)
N2 C2 C1 112.1(4)
C3 C2 C1 128.1(4)
C6 N2 C2 120.7(4)
C6 N2 Al1 120.0(3)
C2 N2 Al1 119.3(3)
C2 C3 C4 120.0(4)
C2 C3 H3 120.0
C4 C3 H3 120.0
C7 N3 C27 120.2(4)
C7 N3 Al1 114.3(3)
C27 N3 Al1 125.2(3)
C3 C4 C5 119.4(5)
C3 C4 H4 120.3
C5 C4 H4 120.3
C34 N4 C41 120.7(4)
C34 N4 Al1 115.0(3)
C41 N4 Al1 123.7(3)
C6 C5 C4 118.9(4)
C6 C5 H5 120.6
C4 C5 H5 120.6
C35 N5 C39 121.0(4)
C35 N5 Al1 119.6(3)
C39 N5 Al1 119.3(3)
N2 C6 C5 121.2(4)
N2 C6 C7 111.4(4)
C5 C6 C7 127.5(4)
C40 N6 C60 120.2(4)
C40 N6 Al1 115.0(3)
C60 N6 Al1 124.3(3)
N3 C7 C6 115.1(4)
N3 C7 C21 122.5(4)
C6 C7 C21 122.2(4)
C9 C8 C13 118.4(4)
C9 C8 N1 120.8(4)
C13 C8 N1 120.6(4)
O9 C9 C8 117.1(4)
O9 C9 C10 122.6(4)
C8 C9 C10 120.3(4)
C9 O9 C14 117.7(4)
C11 C10 C9 120.1(4)
C11 C10 H10 120.0
C9 C10 H10 120.0
C12 C11 C10 119.9(5)
C12 C11 H11 120.0
C10 C11 H11 120.0
C13 C12 C11 120.1(5)
C13 C12 H12 120.0
C11 C12 H12 120.0
C12 C13 C8 121.2(4)
C12 C13 H13 119.4
C8 C13 H13 119.4
O9 C14 H14A 109.5
O9 C14 H14B 109.5
H14A C14 H14B 109.5
O9 C14 H14C 109.5
H14A C14 H14C 109.5
H14B C14 H14C 109.5
C20 C15 C16 119.4(5)
C20 C15 C1 119.3(5)
C16 C15 C1 121.3(4)
C17 C16 C15 120.3(5)
C17 C16 H16 119.9
C15 C16 H16 119.9
C18 C17 C16 119.6(6)
C18 C17 H17 120.2
C16 C17 H17 120.2
C17 C18 C19 120.5(5)
C17 C18 H18 119.8
C19 C18 H18 119.8
C20 C19 C18 120.1(5)
C20 C19 H19 119.9
C18 C19 H19 119.9
C19 C20 C15 120.1(6)
C19 C20 H20 120.0
C15 C20 H20 120.0
C26 C21 C22 120.7(5)
C26 C21 C7 121.8(4)
C22 C21 C7 117.4(5)
C23 C22 C21 120.2(6)
C23 C22 H22 119.9
C21 C22 H22 119.9
C24 C23 C22 119.4(6)
C24 C23 H23 120.3
C22 C23 H23 120.3
C23 C24 C25 121.1(5)
C23 C24 H24 119.5
C25 C24 H24 119.5
C24 C25 C26 119.6(6)
C24 C25 H25 120.2
C26 C25 H25 120.2
C21 C26 C25 118.8(5)
C21 C26 H26 120.6
C25 C26 H26 120.6
C32 C27 C28 119.7(4)
C32 C27 N3 121.1(4)
C28 C27 N3 119.1(4)
O28 C28 C29 123.9(4)
O28 C28 C27 116.4(4)
C29 C28 C27 119.7(5)
C28 O28 C33 117.8(4)
C28 C29 C30 119.7(5)
C28 C29 H29 120.1
C30 C29 H29 120.1
C31 C30 C29 120.5(5)
C31 C30 H30 119.7
C29 C30 H30 119.7
C30 C31 C32 119.4(5)
C30 C31 H31 120.3
C32 C31 H31 120.3
C27 C32 C31 121.0(5)
C27 C32 H32 119.5
C31 C32 H32 119.5
O28 C33 H33A 109.5
O28 C33 H33B 109.5
H33A C33 H33B 109.5
O28 C33 H33C 109.5
H33A C33 H33C 109.5
H33B C33 H33C 109.5
N4 C34 C35 113.6(4)
N4 C34 C48 125.1(4)
C35 C34 C48 121.1(4)
N5 C35 C36 120.1(4)
N5 C35 C34 112.5(4)
C36 C35 C34 127.4(4)
C35 C36 C37 119.6(4)
C35 C36 H36 120.2
C37 C36 H36 120.2
C36 C37 C38 119.8(5)
C36 C37 H37 120.1
C38 C37 H37 120.1
C39 C38 C37 119.3(4)
C39 C38 H38 120.3
C37 C38 H38 120.3
N5 C39 C38 120.0(4)
N5 C39 C40 112.0(4)
C38 C39 C40 128.0(4)
N6 C40 C39 114.2(4)
N6 C40 C54 124.2(4)
C39 C40 C54 121.5(4)
C46 C41 C42 119.5(4)
C46 C41 N4 119.5(4)
C42 C41 N4 120.8(4)
O42 C42 C43 123.9(4)
O42 C42 C41 116.3(4)
C43 C42 C41 119.8(4)
C42 O42 C47 117.2(4)
C44 C43 C42 119.9(4)
C44 C43 H43 120.0
C42 C43 H43 120.0
C43 C44 C45 120.8(5)
C43 C44 H44 119.6
C45 C44 H44 119.6
C46 C45 C44 119.6(5)
C46 C45 H45 120.2
C44 C45 H45 120.2
C45 C46 C41 120.3(4)
C45 C46 H46 119.8
C41 C46 H46 119.8
O42 C47 H47A 109.5
O42 C47 H47B 109.5
H47A C47 H47B 109.5
O42 C47 H47C 109.5
H47A C47 H47C 109.5
H47B C47 H47C 109.5
C49 C48 C53 118.6(4)
C49 C48 C34 122.1(4)
C53 C48 C34 119.3(4)
C50 C49 C48 120.7(5)
C50 C49 H49 119.7
C48 C49 H49 119.7
C51 C50 C49 120.2(5)
C51 C50 H50 119.9
C49 C50 H50 119.9
C50 C51 C52 120.5(5)
C50 C51 H51 119.8
C52 C51 H51 119.8
C51 C52 C53 120.4(5)
C51 C52 H52 119.8
C53 C52 H52 119.8
C52 C53 C48 119.6(5)
C52 C53 H53 120.2
C48 C53 H53 120.2
C59 C54 C55 119.3(4)
C59 C54 C40 121.8(4)
C55 C54 C40 118.9(4)
C56 C55 C54 119.6(5)
C56 C55 H55 120.2
C54 C55 H55 120.2
C57 C56 C55 120.0(5)
C57 C56 H56 120.0
C55 C56 H56 120.0
C56 C57 C58 120.7(5)
C56 C57 H57 119.7
C58 C57 H57 119.7
C59 C58 C57 119.8(5)
C59 C58 H58 120.1
C57 C58 H58 120.1
C58 C59 C54 120.5(5)
C58 C59 H59 119.8
C54 C59 H59 119.8
C65 C60 C61 119.5(4)
C65 C60 N6 120.3(4)
C61 C60 N6 120.2(4)
O61 C61 C62 124.7(4)
O61 C61 C60 115.9(4)
C62 C61 C60 119.4(4)
C61 O61 C66 117.3(4)
C63 C62 C61 120.2(4)
C63 C62 H62 119.9
C61 C62 H62 119.9
C62 C63 C64 120.8(5)
C62 C63 H63 119.6
C64 C63 H63 119.6
C63 C64 C65 119.2(5)
C63 C64 H64 120.4
C65 C64 H64 120.4
C60 C65 C64 120.8(4)
C60 C65 H65 119.6
C64 C65 H65 119.6
O61 C66 H66A 109.5
O61 C66 H66B 109.5
H66A C66 H66B 109.5
O61 C66 H66C 109.5
H66A C66 H66C 109.5
H66B C66 H66C 109.5
F73 P71 F76 177.2(4)
F73 P71 F71 93.2(3)
F76 P71 F71 89.2(3)
F73 P71 F75 89.5(3)
F76 P71 F75 91.9(3)
F71 P71 F75 91.4(2)
F73 P71 F72 88.9(3)
F76 P71 F72 89.8(3)
F71 P71 F72 88.5(2)
F75 P71 F72 178.4(3)
F73 P71 F74 89.4(3)
F76 P71 F74 88.1(3)
F71 P71 F74 177.0(3)
F75 P71 F74 90.0(2)
F72 P71 F74 90.1(3)
C81 O81 C84 105.4(7)
O81 C81 C82 108.7(6)
O81 C81 H81A 110.0
C82 C81 H81A 110.0
O81 C81 H81B 110.0
C82 C81 H81B 110.0
H81A C81 H81B 108.3
C83 C82 C81 102.2(6)
C83 C82 H82A 111.3
C81 C82 H82A 111.3
C83 C82 H82B 111.3
C81 C82 H82B 111.3
H82A C82 H82B 109.2
C84 C83 C82 106.9(6)
C84 C83 H83A 110.3
C82 C83 H83A 110.3
C84 C83 H83B 110.3
C82 C83 H83B 110.3
H83A C83 H83B 108.6
O81 C84 C83 107.6(7)
O81 C84 H84A 110.2
C83 C84 H84A 110.2
O81 C84 H84B 110.2
C83 C84 H84B 110.2
H84A C84 H84B 108.5
C88 O85 C85 112.4(7)
O85 C85 C86 105.9(7)
O85 C85 H85A 110.6
C86 C85 H85A 110.6
O85 C85 H85B 110.6
C86 C85 H85B 110.6
H85A C85 H85B 108.7
C87 C86 C85 104.4(6)
C87 C86 H86A 110.9
C85 C86 H86A 110.9
C87 C86 H86B 110.9
C85 C86 H86B 110.9
H86A C86 H86B 108.9
C88 C87 C86 105.9(6)
C88 C87 H87A 110.6
C86 C87 H87A 110.6
C88 C87 H87B 110.6
C86 C87 H87B 110.6
H87A C87 H87B 108.7
O85 C88 C87 107.1(6)
O85 C88 H88A 110.3
C87 C88 H88A 110.3
O85 C88 H88B 110.3
C87 C88 H88B 110.3
H88A C88 H88B 108.5
C89 O89 C92 111.3(12)
C92B O89 C89B 101.2(14)
O89 C89 C90 106.2(11)
O89 C89 H89A 110.5
C90 C89 H89A 110.5
O89 C89 H89B 110.5
C90 C89 H89B 110.5
H89A C89 H89B 108.7
C89 C90 C91 102.2(16)
C89 C90 H90A 111.3
C91 C90 H90A 111.3
C89 C90 H90B 111.3
C91 C90 H90B 111.3
H90A C90 H90B 109.2
C90 C91 C92 104.7(13)
C90 C91 H91A 110.8
C92 C91 H91A 110.8
C90 C91 H91B 110.8
C92 C91 H91B 110.8
H91A C91 H91B 108.9
O89 C92 C91 104.5(10)
O89 C92 H92A 110.9
C91 C92 H92A 110.9
O89 C92 H92B 110.9
C91 C92 H92B 110.9
H92A C92 H92B 108.9
O89 C89B C90B 113(2)
O89 C89B H89C 108.9
C90B C89B H89C 108.9
O89 C89B H89D 108.9
C90B C89B H89D 108.9
H89C C89B H89D 107.7
C89B C90B C91B 97.1(18)
C89B C90B H90C 112.3
C91B C90B H90C 112.3
C89B C90B H90D 112.3
C91B C90B H90D 112.3
H90C C90B H90D 109.9
C90B C91B C92B 102.3(19)
C90B C91B H91C 111.3
C92B C91B H91C 111.3
C90B C91B H91D 111.3
C92B C91B H91D 111.3
H91C C91B H91D 109.2
O89 C92B C91B 110.9(12)
O89 C92B H92C 109.5
C91B C92B H92C 109.5
O89 C92B H92D 109.5
C91B C92B H92D 109.5
H92C C92B H92D 108.0

loop_
_geom_bond_atom_site_label_1
_geom_bond_atom_site_label_2
_geom_bond_distance
Al1 N5 1.891(4)
Al1 N2 1.893(5)
Al1 N1 2.038(4)
Al1 N6 2.039(4)
Al1 N3 2.047(4)
Al1 N4 2.052(4)
C1 N1 1.324(6)
C1 C2 1.446(6)
C1 C15 1.481(6)
N1 C8 1.425(6)
C2 N2 1.373(6)
C2 C3 1.375(7)
N2 C6 1.362(6)
C3 C4 1.399(7)
C3 H3 0.9500
N3 C7 1.314(6)
N3 C27 1.428(6)
C4 C5 1.402(7)
C4 H4 0.9500
N4 C34 1.321(6)
N4 C41 1.434(6)
C5 C6 1.375(7)
C5 H5 0.9500
N5 C35 1.363(6)
N5 C39 1.374(6)
C6 C7 1.448(7)
N6 C40 1.322(6)
N6 C60 1.436(6)
C7 C21 1.495(6)
C8 C9 1.394(7)
C8 C13 1.398(7)
C9 O9 1.364(6)
C9 C10 1.395(7)
O9 C14 1.433(6)
C10 C11 1.386(7)
C10 H10 0.9500
C11 C12 1.381(7)
C11 H11 0.9500
C12 C13 1.376(7)
C12 H12 0.9500
C13 H13 0.9500
C14 H14A 0.9800
C14 H14B 0.9800
C14 H14C 0.9800
C15 C20 1.393(7)
C15 C16 1.400(7)
C16 C17 1.393(7)
C16 H16 0.9500
C17 C18 1.383(9)
C17 H17 0.9500
C18 C19 1.390(10)
C18 H18 0.9500
C19 C20 1.386(8)
C19 H19 0.9500
C20 H20 0.9500
C21 C26 1.376(7)
C21 C22 1.393(7)
C22 C23 1.377(8)
C22 H22 0.9500
C23 C24 1.373(10)
C23 H23 0.9500
C24 C25 1.388(9)
C24 H24 0.9500
C25 C26 1.404(7)
C25 H25 0.9500
C26 H26 0.9500
C27 C32 1.371(7)
C27 C28 1.415(7)
C28 O28 1.357(6)
C28 C29 1.378(7)
O28 C33 1.433(6)
C29 C30 1.399(8)
C29 H29 0.9500
C30 C31 1.385(8)
C30 H30 0.9500
C31 C32 1.387(7)
C31 H31 0.9500
C32 H32 0.9500
C33 H33A 0.9800
C33 H33B 0.9800
C33 H33C 0.9800
C34 C35 1.459(6)
C34 C48 1.466(6)
C35 C36 1.387(7)
C36 C37 1.390(7)
C36 H36 0.9500
C37 C38 1.396(7)
C37 H37 0.9500
C38 C39 1.383(7)
C38 H38 0.9500
C39 C40 1.454(6)
C40 C54 1.483(6)
C41 C46 1.400(7)
C41 C42 1.407(6)
C42 O42 1.359(6)
C42 C43 1.389(7)
O42 C47 1.434(6)
C43 C44 1.387(8)
C43 H43 0.9500
C44 C45 1.391(7)
C44 H44 0.9500
C45 C46 1.386(7)
C45 H45 0.9500
C46 H46 0.9500
C47 H47A 0.9800
C47 H47B 0.9800
C47 H47C 0.9800
C48 C49 1.397(7)
C48 C53 1.406(7)
C49 C50 1.388(7)
C49 H49 0.9500
C50 C51 1.368(8)
C50 H50 0.9500
C51 C52 1.379(9)
C51 H51 0.9500
C52 C53 1.397(7)
C52 H52 0.9500
C53 H53 0.9500
C54 C59 1.394(7)
C54 C55 1.401(7)
C55 C56 1.398(7)
C55 H55 0.9500
C56 C57 1.376(8)
C56 H56 0.9500
C57 C58 1.385(8)
C57 H57 0.9500
C58 C59 1.383(7)
C58 H58 0.9500
C59 H59 0.9500
C60 C65 1.385(7)
C60 C61 1.403(6)
C61 O61 1.363(6)
C61 C62 1.389(7)
O61 C66 1.427(6)
C62 C63 1.380(7)
C62 H62 0.9500
C63 C64 1.383(7)
C63 H63 0.9500
C64 C65 1.390(7)
C64 H64 0.9500
C65 H65 0.9500
C66 H66A 0.9800
C66 H66B 0.9800
C66 H66C 0.9800
P71 F73 1.565(5)
P71 F76 1.581(5)
P71 F71 1.584(4)
P71 F75 1.589(4)
P71 F72 1.592(4)
P71 F74 1.598(5)
O81 C81 1.386(8)
O81 C84 1.418(9)
C81 C82 1.474(7)
C81 H81A 0.9900
C81 H81B 0.9900
C82 C83 1.469(8)
C82 H82A 0.9900
C82 H82B 0.9900
C83 C84 1.467(9)
C83 H83A 0.9900
C83 H83B 0.9900
C84 H84A 0.9900
C84 H84B 0.9900
O85 C88 1.367(9)
O85 C85 1.391(9)
C85 C86 1.487(9)
C85 H85A 0.9900
C85 H85B 0.9900
C86 C87 1.483(8)
C86 H86A 0.9900
C86 H86B 0.9900
C87 C88 1.483(8)
C87 H87A 0.9900
C87 H87B 0.9900
C88 H88A 0.9900
C88 H88B 0.9900
O89 C89 1.408(11)
O89 C92 1.409(11)
O89 C92B 1.410(10)
O89 C89B 1.410(11)
C89 C90 1.479(11)
C89 H89A 0.9900
C89 H89B 0.9900
C90 C91 1.484(12)
C90 H90A 0.9900
C90 H90B 0.9900
C91 C92 1.488(12)
C91 H91A 0.9900
C91 H91B 0.9900
C92 H92A 0.9900
C92 H92B 0.9900
C89B C90B 1.481(11)
C89B H89C 0.9900
C89B H89D 0.9900
C90B C91B 1.484(12)
C90B H90C 0.9900
C90B H90D 0.9900
C91B C92B 1.492(11)
C91B H91C 0.9900
C91B H91D 0.9900
C92B H92C 0.9900
C92B H92D 0.9900

loop_
_geom_hbond_atom_site_label_D
_geom_hbond_atom_site_label_H
_geom_hbond_atom_site_label_A
_geom_hbond_distance_DH
_geom_hbond_distance_HA
_geom_hbond_distance_DA
_geom_hbond_angle_DHA
_geom_hbond_site_symmetry_A
C13 H13 O61 0.95 2.47 3.249(6) 139. .
C32 H32 O42 0.95 2.56 3.333(6) 139. .
C46 H46 O9 0.95 2.56 3.354(6) 141. .
C65 H65 O28 0.95 2.45 3.247(6) 142. .
C66 H66B O85 0.98 2.57 3.426(9) 146. 1_565
C92 H92A O81 0.99 2.66 3.231(19) 117. 1_645

loop_
_geom_torsion_atom_site_label_1
_geom_torsion_atom_site_label_2
_geom_torsion_atom_site_label_3
_geom_torsion_atom_site_label_4
_geom_torsion
C2 C1 N1 C8 -168.4(4)
C15 C1 N1 C8 14.1(6)
C2 C1 N1 Al1 4.4(5)
C15 C1 N1 Al1 -173.2(3)
N1 C1 C2 N2 -1.3(5)
C15 C1 C2 N2 176.3(4)
N1 C1 C2 C3 177.0(4)
C15 C1 C2 C3 -5.4(7)
C3 C2 N2 C6 -2.2(6)
C1 C2 N2 C6 176.2(4)
C3 C2 N2 Al1 178.8(3)
C1 C2 N2 Al1 -2.7(5)
N1 Al1 N2 C6 -175.1(3)
N6 Al1 N2 C6 95.3(3)
N3 Al1 N2 C6 4.8(3)
N4 Al1 N2 C6 -85.0(3)
N1 Al1 N2 C2 3.9(3)
N6 Al1 N2 C2 -85.7(3)
N3 Al1 N2 C2 -176.2(3)
N4 Al1 N2 C2 94.0(3)
N2 C2 C3 C4 2.7(7)
C1 C2 C3 C4 -175.4(4)
C2 C3 C4 C5 -0.5(7)
C3 C4 C5 C6 -2.2(7)
N1 Al1 N5 C35 84.9(3)
N6 Al1 N5 C35 174.5(3)
N3 Al1 N5 C35 -94.8(3)
N4 Al1 N5 C35 -5.0(3)
N1 Al1 N5 C39 -92.1(3)
N6 Al1 N5 C39 -2.5(3)
N3 Al1 N5 C39 88.2(3)
N4 Al1 N5 C39 178.0(3)
C2 N2 C6 C5 -0.6(6)
Al1 N2 C6 C5 178.4(3)
C2 N2 C6 C7 178.2(4)
Al1 N2 C6 C7 -2.8(5)
C4 C5 C6 N2 2.8(7)
C4 C5 C6 C7 -175.9(4)
C27 N3 C7 C6 -168.2(4)
Al1 N3 C7 C6 6.4(5)
C27 N3 C7 C21 16.8(6)
Al1 N3 C7 C21 -168.6(3)
N2 C6 C7 N3 -2.7(5)
C5 C6 C7 N3 176.1(4)
N2 C6 C7 C21 172.4(4)
C5 C6 C7 C21 -8.9(7)
C1 N1 C8 C9 59.2(6)
Al1 N1 C8 C9 -112.9(4)
C1 N1 C8 C13 -126.5(5)
Al1 N1 C8 C13 61.4(5)
C13 C8 C9 O9 -177.9(4)
N1 C8 C9 O9 -3.6(6)
C13 C8 C9 C10 0.5(7)
N1 C8 C9 C10 174.9(4)
C8 C9 O9 C14 -155.7(5)
C10 C9 O9 C14 25.9(6)
O9 C9 C10 C11 177.8(4)
C8 C9 C10 C11 -0.5(7)
C9 C10 C11 C12 -0.1(8)
C10 C11 C12 C13 0.8(8)
C11 C12 C13 C8 -0.9(8)
C9 C8 C13 C12 0.2(7)
N1 C8 C13 C12 -174.2(4)
N1 C1 C15 C20 51.4(6)
C2 C1 C15 C20 -126.0(5)
N1 C1 C15 C16 -129.4(5)
C2 C1 C15 C16 53.2(6)
C20 C15 C16 C17 0.4(7)
C1 C15 C16 C17 -178.8(4)
C15 C16 C17 C18 -0.5(8)
C16 C17 C18 C19 0.6(8)
C17 C18 C19 C20 -0.6(9)
C18 C19 C20 C15 0.5(8)
C16 C15 C20 C19 -0.4(7)
C1 C15 C20 C19 178.8(5)
N3 C7 C21 C26 -127.1(5)
C6 C7 C21 C26 58.2(6)
N3 C7 C21 C22 54.2(6)
C6 C7 C21 C22 -120.4(5)
C26 C21 C22 C23 -2.3(8)
C7 C21 C22 C23 176.4(5)
C21 C22 C23 C24 1.7(9)
C22 C23 C24 C25 -0.9(10)
C23 C24 C25 C26 0.5(10)
C22 C21 C26 C25 1.9(8)
C7 C21 C26 C25 -176.7(5)
C24 C25 C26 C21 -1.0(9)
C7 N3 C27 C32 -121.9(5)
Al1 N3 C27 C32 64.1(5)
C7 N3 C27 C28 61.6(6)
Al1 N3 C27 C28 -112.3(4)
C32 C27 C28 O28 -177.7(4)
N3 C27 C28 O28 -1.2(6)
C32 C27 C28 C29 1.7(7)
N3 C27 C28 C29 178.2(4)
C29 C28 O28 C33 7.6(7)
C27 C28 O28 C33 -173.1(5)
O28 C28 C29 C30 179.4(5)
C27 C28 C29 C30 0.1(7)
C28 C29 C30 C31 -0.9(8)
C29 C30 C31 C32 0.0(8)
C28 C27 C32 C31 -2.6(7)
N3 C27 C32 C31 -179.0(4)
C30 C31 C32 C27 1.8(8)
C41 N4 C34 C35 168.7(4)
Al1 N4 C34 C35 -3.0(5)
C41 N4 C34 C48 -16.6(6)
Al1 N4 C34 C48 171.8(3)
C39 N5 C35 C36 0.9(6)
Al1 N5 C35 C36 -176.1(3)
C39 N5 C35 C34 -178.3(4)
Al1 N5 C35 C34 4.8(5)
N4 C34 C35 N5 -0.8(5)
C48 C34 C35 N5 -175.8(4)
N4 C34 C35 C36 -179.9(4)
C48 C34 C35 C36 5.1(7)
N5 C35 C36 C37 -2.5(7)
C34 C35 C36 C37 176.5(4)
C35 C36 C37 C38 0.9(7)
C36 C37 C38 C39 2.3(7)
C35 N5 C39 C38 2.4(6)
Al1 N5 C39 C38 179.3(3)
C35 N5 C39 C40 -175.6(4)
Al1 N5 C39 C40 1.4(5)
C37 C38 C39 N5 -3.9(7)
C37 C38 C39 C40 173.7(4)
C60 N6 C40 C39 168.8(4)
Al1 N6 C40 C39 -3.5(5)
C60 N6 C40 C54 -13.8(6)
Al1 N6 C40 C54 173.9(3)
N5 C39 C40 N6 1.5(5)
C38 C39 C40 N6 -176.2(4)
N5 C39 C40 C54 -175.9(4)
C38 C39 C40 C54 6.3(7)
C34 N4 C41 C46 125.5(5)
Al1 N4 C41 C46 -63.6(5)
C34 N4 C41 C42 -59.1(6)
Al1 N4 C41 C42 111.8(4)
C46 C41 C42 O42 179.3(4)
N4 C41 C42 O42 3.9(6)
C46 C41 C42 C43 0.0(7)
N4 C41 C42 C43 -175.5(4)
C43 C42 O42 C47 -15.7(7)
C41 C42 O42 C47 165.0(4)
O42 C42 C43 C44 -179.8(4)
C41 C42 C43 C44 -0.5(7)
C42 C43 C44 C45 0.6(8)
C43 C44 C45 C46 -0.2(8)
C44 C45 C46 C41 -0.3(7)
C42 C41 C46 C45 0.4(7)
N4 C41 C46 C45 175.9(4)
N4 C34 C48 C49 134.4(5)
C35 C34 C48 C49 -51.1(6)
N4 C34 C48 C53 -48.5(6)
C35 C34 C48 C53 126.0(5)
C53 C48 C49 C50 -2.3(7)
C34 C48 C49 C50 174.8(5)
C48 C49 C50 C51 1.9(8)
C49 C50 C51 C52 0.4(8)
C50 C51 C52 C53 -2.1(8)
C51 C52 C53 C48 1.6(8)
C49 C48 C53 C52 0.6(7)
C34 C48 C53 C52 -176.6(4)
N6 C40 C54 C59 129.0(5)
C39 C40 C54 C59 -53.8(6)
N6 C40 C54 C55 -50.0(6)
C39 C40 C54 C55 127.2(5)
C59 C54 C55 C56 1.3(7)
C40 C54 C55 C56 -179.7(4)
C54 C55 C56 C57 0.2(8)
C55 C56 C57 C58 -0.3(8)
C56 C57 C58 C59 -1.1(8)
C57 C58 C59 C54 2.5(8)
C55 C54 C59 C58 -2.6(7)
C40 C54 C59 C58 178.4(5)
C40 N6 C60 C65 122.9(5)
Al1 N6 C60 C65 -65.6(5)
C40 N6 C60 C61 -59.1(6)
Al1 N6 C60 C61 112.4(4)
C65 C60 C61 O61 177.2(4)
N6 C60 C61 O61 -0.8(6)
C65 C60 C61 C62 -1.9(7)
N6 C60 C61 C62 -179.9(4)
C62 C61 O61 C66 -12.3(7)
C60 C61 O61 C66 168.6(5)
O61 C61 C62 C63 -178.5(4)
C60 C61 C62 C63 0.5(7)
C61 C62 C63 C64 0.5(7)
C62 C63 C64 C65 -0.1(7)
C61 C60 C65 C64 2.3(7)
N6 C60 C65 C64 -179.7(4)
C63 C64 C65 C60 -1.3(7)
C84 O81 C81 C82 31.5(9)
O81 C81 C82 C83 -27.8(9)
C81 C82 C83 C84 13.3(10)
C81 O81 C84 C83 -21.9(11)
C82 C83 C84 O81 4.6(12)
C88 O85 C85 C86 18.9(14)
O85 C85 C86 C87 -20.8(13)
C85 C86 C87 C88 15.7(12)
C85 O85 C88 C87 -8.7(12)
C86 C87 C88 O85 -5.2(11)
C92 O89 C89 C90 -13(5)
O89 C89 C90 C91 28(5)
C89 C90 C91 C92 -33(4)
C89 O89 C92 C91 -9(4)
C90 C91 C92 O89 27(4)
C92B O89 C89B C90B 19(4)
O89 C89B C90B C91B -36(4)
C89B C90B C91B C92B 36(4)
C89B O89 C92B C91B 7(4)
C90B C91B C92B O89 -29(4)
